data_9005782
loop_
_publ_author_name
'Ghose, S.'
'Hewat, A. W.'
'Marezio, M.'

_publ_section_title
;
 A neutron powder diffraction study of the crystal and
 magnetic structures of ilvaite from 305 K to 5 K - a mixed
 valence iron silicate with an electronic transition
 Sample: T = 305 K
;
_journal_name_full 'Physics and Chemistry of Minerals'
_journal_page_first 67
_journal_page_last 74
_journal_paper_doi 10.1007/BF00308007
_journal_volume 11
_journal_year 1984
_chemical_formula_sum 'Ca Fe2.75 H Mn0.25 O9 Si2'
_chemical_name_mineral Ilvaite
_space_group_IT_number 14
_symmetry_space_group_name_Hall '-P 2yab'
_symmetry_space_group_name_H-M 'P 1 21/a 1'
_cell_angle_alpha 90
_cell_angle_beta 90.249
_cell_angle_gamma 90
_cell_length_a 13.0207
_cell_length_b 8.8121
_cell_length_c 5.8609
_cell_formula_units_Z 4
_cell_volume 672.472
_database_code_amcsd 0007364
_diffrn_ambient_temperature 305
_exptl_crystal_density_diffrn 4.035
_cod_original_formula_sum 'Ca (Fe2.75 Mn.25) Si2 O9 H'
_cod_database_code 9005782

loop_
_space_group_symop_operation_xyz
x,y,z
1/2+x,1/2-y,z
1/2-x,1/2+y,-z
-x,-y,-z

loop_
_atom_site_label
_atom_site_fract_x
_atom_site_fract_y
_atom_site_fract_z
_atom_site_occupancy
_atom_site_U_iso_or_equiv
Ca 0.80920 0.36620 0.75580 1.00000 0.02064
FeM11 0.88900 0.04940 0.00950 0.95000 0.00798
MnM11 0.88900 0.04940 0.00950 0.05000 0.00798
FeM12 0.89000 0.05480 0.49030 0.95000 0.00798
MnM12 0.89000 0.05480 0.49030 0.05000 0.00798
FeM2 0.94060 0.73960 0.24810 0.85000 ?
MnM2 0.94060 0.73960 0.24810 0.15000 ?
Si1 0.95850 0.36690 0.24510 1.00000 0.01988
Si2 0.67850 0.22600 0.24640 1.00000 0.01988
O1 0.00850 0.03060 0.73090 1.00000 0.01988
O21 0.93480 0.27360 0.01060 1.00000 0.01988
O22 0.93630 0.27510 0.47950 1.00000 0.01988
O5 0.58540 0.10040 0.26050 1.00000 0.01988
O6 0.60060 0.02140 0.75430 1.00000 0.01988
O3 0.77700 0.10980 0.25450 1.00000 0.01988
O41 0.67210 0.32770 0.01910 1.00000 0.01988
O42 0.67090 0.33200 0.47710 1.00000 0.01988
O7 0.79630 0.10690 0.74920 1.00000 0.01988
H 0.73550 0.06210 0.74020 1.00000 0.03876

loop_
_cod_related_entry_id
_cod_related_entry_database
_cod_related_entry_code
1 AMCSD 0007364
